data_7043477
loop_
_publ_author_name
'Zare, Davood'
'Doistau, Benjamin'
'Nozary, Homayoun'
'Besnard, C\'eline'
'Gu\'en\'ee, Laure'
'Suffren, Yan'
'Pel\'e, Anne-Laure'
'Hauser, Andreas'
'Piguet, Claude'

_publ_section_title
;
 CrIII as an alternative to RuII in metallo-supramolecular chemistry
;
_journal_name_full 'Dalton Trans.'
_journal_paper_doi 10.1039/C7DT01747B
_journal_year 2017
_chemical_formula_moiety 'C23 H21 Cl3 Cr N5, C3 H7 N O'
_chemical_formula_sum 'C26 H28 Cl3 Cr N6 O'
_chemical_formula_weight 598.89
_chemical_name_systematic
; 
 ? 
;
_space_group_IT_number 14
_symmetry_cell_setting monoclinic
_symmetry_space_group_name_Hall '-P 2yn'
_symmetry_space_group_name_H-M 'P 1 21/n 1'
_atom_sites_solution_hydrogens geom
_atom_sites_solution_primary direct
_atom_sites_solution_secondary difmap
_audit_creation_method SHELXL-97
_audit_update_record
;
2017-04-05 deposited with the CCDC.
2017-06-08 downloaded from the CCDC.
;
_cell_angle_alpha 90.00
_cell_angle_beta 96.8929(16)
_cell_angle_gamma 90.00
_cell_formula_units_Z 4
_cell_length_a 8.32377(13)
_cell_length_b 17.0177(3)
_cell_length_c 19.4862(3)
_cell_measurement_reflns_used 6911
_cell_measurement_temperature 180(2)
_cell_measurement_theta_max 72.5370
_cell_measurement_theta_min 4.5500
_cell_volume 2740.30(8)
_computing_cell_refinement
;
CrysAlisPro, Agilent Technologies,
Version 1.171.36.28 (release 01-02-2013 CrysAlis171 .NET)
(compiled Feb  1 2013,16:14:44)
;
_computing_data_collection
;
CrysAlisPro, Agilent Technologies,
Version 1.171.36.28 (release 01-02-2013 CrysAlis171 .NET)
(compiled Feb  1 2013,16:14:44)
;
_computing_data_reduction
;
CrysAlisPro, Agilent Technologies,
Version 1.171.36.28 (release 01-02-2013 CrysAlis171 .NET)
(compiled Feb  1 2013,16:14:44)
;
_computing_molecular_graphics 'Ortep 3 (Farrugia, 1997)'
_computing_publication_material SHELX_ACTA
_computing_structure_refinement 'SHELXL-97 (Sheldrick, 2008)'
_computing_structure_solution 'SHELXS-97 (Sheldrick, 2008)'
_diffrn_ambient_temperature 180(2)
_diffrn_detector_area_resol_mean 10.4679
_diffrn_measured_fraction_theta_full 0.999
_diffrn_measured_fraction_theta_max 0.972
_diffrn_measurement_device_type 'SuperNova, Dual, Cu at zero, Atlas'
_diffrn_measurement_method '\w scans'
_diffrn_radiation_monochromator mirror
_diffrn_radiation_source 'SuperNova (Cu) X-ray Source'
_diffrn_radiation_type CuK\a
_diffrn_radiation_wavelength 1.54184
_diffrn_reflns_av_R_equivalents 0.0241
_diffrn_reflns_av_unetI/netI 0.0243
_diffrn_reflns_limit_h_max 8
_diffrn_reflns_limit_h_min -10
_diffrn_reflns_limit_k_max 20
_diffrn_reflns_limit_k_min -13
_diffrn_reflns_limit_l_max 24
_diffrn_reflns_limit_l_min -23
_diffrn_reflns_number 12951
_diffrn_reflns_theta_full 67.50
_diffrn_reflns_theta_max 72.56
_diffrn_reflns_theta_min 3.46
_exptl_absorpt_coefficient_mu 6.381
_exptl_absorpt_correction_T_max 0.863
_exptl_absorpt_correction_T_min 0.415
_exptl_absorpt_correction_type analytical
_exptl_absorpt_process_details
;
CrysAlisPro, Agilent Technologies,
Version 1.171.36.28 (release 01-02-2013 CrysAlis171 .NET)
(compiled Feb  1 2013,16:14:44)
Analytical numeric absorption correction using a multifaceted crystal
            model based on expressions derived by R.C. Clark & J.S. Reid.
(Clark, R. C. & Reid, J. S. (1995). Acta Cryst. A51, 887-897)
;
_exptl_crystal_colour green
_exptl_crystal_density_diffrn 1.452
_exptl_crystal_density_method 'not measured'
_exptl_crystal_description plate
_exptl_crystal_F_000 1236
_exptl_crystal_size_max 0.1888
_exptl_crystal_size_mid 0.0719
_exptl_crystal_size_min 0.0232
_refine_diff_density_max 0.535
_refine_diff_density_min -0.305
_refine_diff_density_rms 0.059
_refine_ls_extinction_method none
_refine_ls_goodness_of_fit_ref 1.036
_refine_ls_hydrogen_treatment constr
_refine_ls_matrix_type full
_refine_ls_number_parameters 338
_refine_ls_number_reflns 5297
_refine_ls_number_restraints 0
_refine_ls_restrained_S_all 1.036
_refine_ls_R_factor_all 0.0383
_refine_ls_R_factor_gt 0.0333
_refine_ls_shift/su_max 0.001
_refine_ls_shift/su_mean 0.000
_refine_ls_structure_factor_coef Fsqd
_refine_ls_weighting_details 'calc w=1/[\s^2^(Fo^2^)+(0.0590P)^2^+0.6250P] where P=(Fo^2^+2Fc^2^)/3'
_refine_ls_weighting_scheme calc
_refine_ls_wR_factor_gt 0.0904
_refine_ls_wR_factor_ref 0.0954
_reflns_number_gt 4734
_reflns_number_total 5297
_reflns_threshold_expression >2sigma(I)
_cod_data_source_file c7dt01747b2.cif
_cod_data_source_block 5
_cod_depositor_comments
;
The following automatic conversions were performed:

'_symmetry_cell_setting' value 'Monoclinic' changed to 'monoclinic'
according to
/home/data/users/saulius/crontab/automatic-downloads/rss-feeds/RSC/lib/dictionaries/cif_core.dic
dictionary named 'cif_core.dic' version 2.4.2 from 2011-04-26.

Automatic conversion script
Id: cif_fix_values 4973 2017-02-22 13:04:09Z antanas 
;
_cod_original_sg_symbol_H-M 'P 21/n'
_cod_database_code 7043477

loop_
_symmetry_equiv_pos_as_xyz
'x, y, z'
'-x+1/2, y+1/2, -z+1/2'
'-x, -y, -z'
'x-1/2, -y-1/2, z-1/2'

loop_
_atom_site_label
_atom_site_type_symbol
_atom_site_fract_x
_atom_site_fract_y
_atom_site_fract_z
_atom_site_U_iso_or_equiv
_atom_site_adp_type
_atom_site_occupancy
_atom_site_symmetry_multiplicity
_atom_site_calc_flag
_atom_site_refinement_flags
Cr1 Cr 0.28691(3) 0.663229(16) 0.670515(15) 0.02050(10) Uani 1 1 d .
Cl1 Cl 0.36911(5) 0.66770(3) 0.55965(2) 0.02830(12) Uani 1 1 d .
Cl2 Cl 0.52751(5) 0.61022(3) 0.71928(3) 0.03202(12) Uani 1 1 d .
Cl3 Cl 0.18221(6) 0.66504(3) 0.77612(2) 0.03230(12) Uani 1 1 d .
N1 N 0.07304(17) 0.71110(9) 0.62951(8) 0.0225(3) Uani 1 1 d .
N2 N 0.33340(19) 0.78065(9) 0.68076(8) 0.0247(3) Uani 1 1 d .
N3 N 0.2451(2) 0.90434(9) 0.67115(8) 0.0254(3) Uani 1 1 d .
N4 N 0.15112(18) 0.56452(9) 0.64095(8) 0.0226(3) Uani 1 1 d .
N5 N -0.07172(18) 0.51517(9) 0.58142(8) 0.0236(3) Uani 1 1 d .
C1 C 0.4603(2) 0.82930(10) 0.70526(10) 0.0249(4) Uani 1 1 d .
C2 C 0.6195(2) 0.81194(12) 0.73195(10) 0.0306(4) Uani 1 1 d .
H2 H 0.6577 0.7594 0.7363 0.037 Uiso 1 1 calc R
C3 C 0.7188(2) 0.87506(13) 0.75167(11) 0.0350(4) Uani 1 1 d .
H3 H 0.8279 0.8655 0.7702 0.042 Uiso 1 1 calc R
C4 C 0.6635(3) 0.95291(13) 0.74519(11) 0.0350(5) Uani 1 1 d .
H4 H 0.7363 0.9944 0.7594 0.042 Uiso 1 1 calc R
C5 C 0.5065(3) 0.97092(12) 0.71871(10) 0.0319(4) Uani 1 1 d .
H5 H 0.4690 1.0236 0.7143 0.038 Uiso 1 1 calc R
C6 C 0.4059(2) 0.90717(11) 0.69880(9) 0.0257(4) Uani 1 1 d .
C7 C 0.2074(2) 0.82750(10) 0.66045(9) 0.0234(4) Uani 1 1 d .
C8 C 0.0556(2) 0.78961(11) 0.63072(9) 0.0248(4) Uani 1 1 d .
C9 C -0.0927(2) 0.82364(12) 0.60668(11) 0.0314(4) Uani 1 1 d .
H9 H -0.1055 0.8791 0.6048 0.038 Uiso 1 1 calc R
C10 C -0.2212(2) 0.77391(12) 0.58559(11) 0.0340(4) Uani 1 1 d .
H10 H -0.3245 0.7959 0.5708 0.041 Uiso 1 1 calc R
C11 C -0.2028(2) 0.69295(12) 0.58548(11) 0.0306(4) Uani 1 1 d .
H11 H -0.2918 0.6592 0.5718 0.037 Uiso 1 1 calc R
C12 C -0.0495(2) 0.66311(10) 0.60613(10) 0.0244(4) Uani 1 1 d .
C13 C 0.0043(2) 0.58065(10) 0.60883(9) 0.0225(3) Uani 1 1 d .
C14 C 0.0328(2) 0.45280(11) 0.59836(9) 0.0241(4) Uani 1 1 d .
C15 C 0.0159(2) 0.37281(11) 0.58323(11) 0.0310(4) Uani 1 1 d .
H15 H -0.0786 0.3520 0.5574 0.037 Uiso 1 1 calc R
C16 C 0.1454(3) 0.32573(11) 0.60826(12) 0.0362(5) Uani 1 1 d .
H16 H 0.1388 0.2707 0.6001 0.043 Uiso 1 1 calc R
C17 C 0.2859(2) 0.35660(12) 0.64520(11) 0.0326(4) Uani 1 1 d .
H17 H 0.3719 0.3220 0.6611 0.039 Uiso 1 1 calc R
C18 C 0.3031(2) 0.43586(11) 0.65930(10) 0.0262(4) Uani 1 1 d .
H18 H 0.3991 0.4565 0.6841 0.031 Uiso 1 1 calc R
C19 C 0.1722(2) 0.48441(10) 0.63532(9) 0.0221(3) Uani 1 1 d .
C20 C 0.1448(3) 0.97492(11) 0.65587(11) 0.0345(4) Uani 1 1 d .
H20A H 0.1791 1.0162 0.6904 0.041 Uiso 1 1 calc R
H20B H 0.0303 0.9620 0.6597 0.041 Uiso 1 1 calc R
C21 C 0.1589(4) 1.00597(18) 0.58452(15) 0.0632(8) Uani 1 1 d .
H21A H 0.1133 0.9676 0.5500 0.095 Uiso 1 1 calc R
H21B H 0.2731 1.0149 0.5793 0.095 Uiso 1 1 calc R
H21C H 0.0993 1.0556 0.5777 0.095 Uiso 1 1 calc R
C22 C -0.2296(2) 0.50593(11) 0.53886(9) 0.0262(4) Uani 1 1 d .
H22A H -0.2189 0.4672 0.5018 0.031 Uiso 1 1 calc R
H22B H -0.2619 0.5568 0.5167 0.031 Uiso 1 1 calc R
C23 C -0.3598(2) 0.47881(13) 0.58129(10) 0.0324(4) Uani 1 1 d .
H23A H -0.4601 0.4690 0.5507 0.049 Uiso 1 1 calc R
H23B H -0.3789 0.5196 0.6149 0.049 Uiso 1 1 calc R
H23C H -0.3249 0.4303 0.6058 0.049 Uiso 1 1 calc R
O1 O 0.2573(3) 1.00563(12) 0.42319(11) 0.0681(6) Uani 1 1 d .
N6 N 0.3273(3) 0.87698(13) 0.42000(12) 0.0521(5) Uani 1 1 d .
C24 C 0.2465(4) 0.94072(18) 0.39768(14) 0.0579(7) Uani 1 1 d .
H24 H 0.1718 0.9349 0.3572 0.069 Uiso 1 1 calc R
C25 C 0.3040(6) 0.8023(2) 0.3841(2) 0.0883(11) Uani 1 1 d .
H25A H 0.2078 0.8053 0.3498 0.132 Uiso 1 1 calc R
H25B H 0.2893 0.7606 0.4175 0.132 Uiso 1 1 calc R
H25C H 0.3991 0.7906 0.3607 0.132 Uiso 1 1 calc R
C26 C 0.4480(5) 0.8794(2) 0.4786(2) 0.0969(15) Uani 1 1 d .
H26A H 0.4652 0.9340 0.4939 0.145 Uiso 1 1 calc R
H26B H 0.5496 0.8578 0.4660 0.145 Uiso 1 1 calc R
H26C H 0.4121 0.8482 0.5162 0.145 Uiso 1 1 calc R

loop_
_atom_site_aniso_label
_atom_site_aniso_U_11
_atom_site_aniso_U_22
_atom_site_aniso_U_33
_atom_site_aniso_U_23
_atom_site_aniso_U_13
_atom_site_aniso_U_12
Cr1 0.01658(16) 0.01511(16) 0.02853(17) -0.00199(10) -0.00254(12) 0.00024(9)
Cl1 0.0231(2) 0.0289(2) 0.0326(2) -0.00225(16) 0.00201(17) -0.00268(15)
Cl2 0.0241(2) 0.0256(2) 0.0431(3) -0.00269(18) -0.00906(18) 0.00537(16)
Cl3 0.0417(3) 0.0223(2) 0.0333(2) -0.00291(16) 0.0063(2) -0.00027(17)
N1 0.0182(7) 0.0191(7) 0.0295(7) -0.0012(6) 0.0002(6) 0.0012(5)
N2 0.0219(7) 0.0182(7) 0.0327(8) -0.0029(6) -0.0022(6) -0.0004(6)
N3 0.0287(8) 0.0176(7) 0.0296(8) -0.0011(6) 0.0025(6) -0.0002(6)
N4 0.0186(7) 0.0199(7) 0.0287(7) -0.0019(6) 0.0011(6) -0.0002(5)
N5 0.0188(7) 0.0213(7) 0.0299(7) -0.0029(6) 0.0002(6) -0.0038(6)
C1 0.0251(9) 0.0214(9) 0.0280(9) -0.0037(7) 0.0024(7) -0.0047(7)
C2 0.0259(9) 0.0281(10) 0.0367(10) -0.0049(8) -0.0006(8) -0.0023(8)
C3 0.0256(10) 0.0399(11) 0.0387(11) -0.0067(9) 0.0010(8) -0.0092(8)
C4 0.0350(11) 0.0332(11) 0.0369(10) -0.0081(8) 0.0046(8) -0.0152(8)
C5 0.0400(11) 0.0222(9) 0.0337(10) -0.0035(8) 0.0060(8) -0.0077(8)
C6 0.0275(9) 0.0230(9) 0.0266(9) -0.0021(7) 0.0036(7) -0.0041(7)
C7 0.0241(9) 0.0182(8) 0.0279(9) -0.0016(7) 0.0028(7) 0.0005(7)
C8 0.0240(9) 0.0202(8) 0.0299(9) -0.0006(7) 0.0017(7) 0.0011(7)
C9 0.0292(10) 0.0241(9) 0.0397(10) 0.0001(8) -0.0011(8) 0.0069(8)
C10 0.0221(9) 0.0338(11) 0.0441(11) -0.0008(9) -0.0047(8) 0.0077(8)
C11 0.0194(9) 0.0309(10) 0.0398(10) -0.0032(8) -0.0026(7) -0.0016(7)
C12 0.0200(9) 0.0224(9) 0.0302(9) -0.0015(7) 0.0005(7) -0.0001(6)
C13 0.0184(8) 0.0205(8) 0.0280(8) -0.0008(7) 0.0013(6) -0.0020(6)
C14 0.0235(8) 0.0207(9) 0.0287(9) -0.0010(7) 0.0057(7) -0.0022(7)
C15 0.0316(10) 0.0232(9) 0.0382(10) -0.0055(8) 0.0039(8) -0.0076(7)
C16 0.0408(12) 0.0180(9) 0.0507(12) -0.0040(8) 0.0086(10) -0.0029(8)
C17 0.0319(10) 0.0217(9) 0.0449(11) 0.0029(8) 0.0070(8) 0.0042(8)
C18 0.0237(9) 0.0234(9) 0.0313(9) 0.0000(7) 0.0022(7) -0.0002(7)
C19 0.0220(8) 0.0187(8) 0.0262(8) -0.0010(6) 0.0054(7) -0.0023(6)
C20 0.0396(11) 0.0182(9) 0.0444(11) 0.0010(8) -0.0003(9) 0.0034(8)
C21 0.0686(19) 0.0582(17) 0.0614(17) 0.0301(14) 0.0020(14) 0.0087(14)
C22 0.0208(8) 0.0279(9) 0.0284(9) -0.0017(7) -0.0029(7) -0.0069(7)
C23 0.0211(9) 0.0413(11) 0.0341(10) 0.0004(8) 0.0009(7) -0.0053(8)
O1 0.0975(17) 0.0494(11) 0.0577(11) 0.0077(9) 0.0113(11) 0.0269(11)
N6 0.0527(13) 0.0439(12) 0.0586(13) 0.0086(10) 0.0015(10) 0.0087(10)
C24 0.0695(18) 0.0610(18) 0.0426(13) 0.0089(12) 0.0045(12) 0.0210(14)
C25 0.116(3) 0.0553(19) 0.093(3) -0.0024(19) 0.013(2) 0.005(2)
C26 0.070(2) 0.070(2) 0.138(4) 0.028(2) -0.039(2) 0.0003(18)

loop_
_atom_type_symbol
_atom_type_description
_atom_type_scat_dispersion_real
_atom_type_scat_dispersion_imag
_atom_type_scat_source
C C 0.0181 0.0091 'International Tables Vol C Tables 4.2.6.8 and 6.1.1.4'
H H 0.0000 0.0000 'International Tables Vol C Tables 4.2.6.8 and 6.1.1.4'
Cl Cl 0.3639 0.7018 'International Tables Vol C Tables 4.2.6.8 and 6.1.1.4'
Cr Cr -0.1635 2.4439 'International Tables Vol C Tables 4.2.6.8 and 6.1.1.4'
N N 0.0311 0.0180 'International Tables Vol C Tables 4.2.6.8 and 6.1.1.4'
O O 0.0492 0.0322 'International Tables Vol C Tables 4.2.6.8 and 6.1.1.4'

loop_
_geom_angle_atom_site_label_1
_geom_angle_atom_site_label_2
_geom_angle_atom_site_label_3
_geom_angle
N1 Cr1 N2 78.04(6)
N1 Cr1 N4 78.01(6)
N2 Cr1 N4 156.03(6)
N1 Cr1 Cl2 178.69(5)
N2 Cr1 Cl2 101.45(5)
N4 Cr1 Cl2 102.51(4)
N1 Cr1 Cl3 86.51(5)
N2 Cr1 Cl3 89.27(5)
N4 Cr1 Cl3 90.40(4)
Cl2 Cr1 Cl3 92.28(2)
N1 Cr1 Cl1 87.90(4)
N2 Cr1 Cl1 89.17(5)
N4 Cr1 Cl1 88.84(4)
Cl2 Cr1 Cl1 93.304(19)
Cl3 Cr1 Cl1 174.40(2)
C12 N1 C8 122.08(16)
C12 N1 Cr1 118.91(12)
C8 N1 Cr1 118.86(12)
C7 N2 C1 106.54(15)
C7 N2 Cr1 114.92(12)
C1 N2 Cr1 138.51(13)
C7 N3 C6 106.81(15)
C7 N3 C20 129.85(17)
C6 N3 C20 123.31(16)
C13 N4 C19 106.51(15)
C13 N4 Cr1 113.78(12)
C19 N4 Cr1 138.93(12)
C13 N5 C14 106.55(15)
C13 N5 C22 130.52(16)
C14 N5 C22 122.88(15)
N2 C1 C2 130.86(17)
N2 C1 C6 108.11(16)
C2 C1 C6 121.02(17)
C3 C2 C1 116.65(19)
C3 C2 H2 121.7
C1 C2 H2 121.7
C2 C3 C4 122.0(2)
C2 C3 H3 119.0
C4 C3 H3 119.0
C5 C4 C3 121.91(18)
C5 C4 H4 119.0
C3 C4 H4 119.0
C4 C5 C6 116.13(19)
C4 C5 H5 121.9
C6 C5 H5 121.9
N3 C6 C5 130.95(18)
N3 C6 C1 106.80(16)
C5 C6 C1 122.25(18)
N2 C7 N3 111.73(16)
N2 C7 C8 117.38(16)
N3 C7 C8 130.89(17)
N1 C8 C9 120.03(17)
N1 C8 C7 110.65(15)
C9 C8 C7 129.32(17)
C10 C9 C8 117.83(18)
C10 C9 H9 121.1
C8 C9 H9 121.1
C11 C10 C9 121.70(18)
C11 C10 H10 119.1
C9 C10 H10 119.1
C10 C11 C12 117.47(18)
C10 C11 H11 121.3
C12 C11 H11 121.3
N1 C12 C11 120.70(17)
N1 C12 C13 110.62(15)
C11 C12 C13 128.65(17)
N4 C13 N5 111.91(16)
N4 C13 C12 118.09(16)
N5 C13 C12 129.97(16)
N5 C14 C15 130.66(18)
N5 C14 C19 106.64(15)
C15 C14 C19 122.69(18)
C16 C15 C14 115.81(18)
C16 C15 H15 122.1
C14 C15 H15 122.1
C15 C16 C17 122.08(18)
C15 C16 H16 119.0
C17 C16 H16 119.0
C18 C17 C16 121.98(19)
C18 C17 H17 119.0
C16 C17 H17 119.0
C17 C18 C19 116.83(17)
C17 C18 H18 121.6
C19 C18 H18 121.6
N4 C19 C14 108.37(15)
N4 C19 C18 131.04(17)
C14 C19 C18 120.59(16)
N3 C20 C21 111.6(2)
N3 C20 H20A 109.3
C21 C20 H20A 109.3
N3 C20 H20B 109.3
C21 C20 H20B 109.3
H20A C20 H20B 108.0
C20 C21 H21A 109.5
C20 C21 H21B 109.5
H21A C21 H21B 109.5
C20 C21 H21C 109.5
H21A C21 H21C 109.5
H21B C21 H21C 109.5
N5 C22 C23 111.94(15)
N5 C22 H22A 109.2
C23 C22 H22A 109.2
N5 C22 H22B 109.2
C23 C22 H22B 109.2
H22A C22 H22B 107.9
C22 C23 H23A 109.5
C22 C23 H23B 109.5
H23A C23 H23B 109.5
C22 C23 H23C 109.5
H23A C23 H23C 109.5
H23B C23 H23C 109.5
C24 N6 C26 121.3(3)
C24 N6 C25 121.7(3)
C26 N6 C25 116.8(3)
O1 C24 N6 127.2(3)
O1 C24 H24 116.4
N6 C24 H24 116.4
N6 C25 H25A 109.5
N6 C25 H25B 109.5
H25A C25 H25B 109.5
N6 C25 H25C 109.5
H25A C25 H25C 109.5
H25B C25 H25C 109.5
N6 C26 H26A 109.5
N6 C26 H26B 109.5
H26A C26 H26B 109.5
N6 C26 H26C 109.5
H26A C26 H26C 109.5
H26B C26 H26C 109.5

loop_
_geom_bond_atom_site_label_1
_geom_bond_atom_site_label_2
_geom_bond_distance
Cr1 N1 2.0322(15)
Cr1 N2 2.0406(15)
Cr1 N4 2.0676(15)
Cr1 Cl2 2.2958(5)
Cr1 Cl3 2.3293(5)
Cr1 Cl1 2.3443(5)
N1 C12 1.343(2)
N1 C8 1.344(2)
N2 C7 1.339(2)
N2 C1 1.381(2)
N3 C7 1.355(2)
N3 C6 1.383(2)
N3 C20 1.472(2)
N4 C13 1.333(2)
N4 C19 1.381(2)
N5 C13 1.359(2)
N5 C14 1.387(2)
N5 C22 1.475(2)
C1 C2 1.396(3)
C1 C6 1.401(3)
C2 C3 1.381(3)
C2 H2 0.9500
C3 C4 1.403(3)
C3 H3 0.9500
C4 C5 1.381(3)
C4 H4 0.9500
C5 C6 1.396(3)
C5 H5 0.9500
C7 C8 1.474(3)
C8 C9 1.393(3)
C9 C10 1.387(3)
C9 H9 0.9500
C10 C11 1.386(3)
C10 H10 0.9500
C11 C12 1.387(3)
C11 H11 0.9500
C12 C13 1.472(2)
C14 C15 1.396(3)
C14 C19 1.398(3)
C15 C16 1.384(3)
C15 H15 0.9500
C16 C17 1.399(3)
C16 H16 0.9500
C17 C18 1.381(3)
C17 H17 0.9500
C18 C19 1.402(3)
C18 H18 0.9500
C20 C21 1.505(3)
C20 H20A 0.9900
C20 H20B 0.9900
C21 H21A 0.9800
C21 H21B 0.9800
C21 H21C 0.9800
C22 C23 1.513(3)
C22 H22A 0.9900
C22 H22B 0.9900
C23 H23A 0.9800
C23 H23B 0.9800
C23 H23C 0.9800
O1 C24 1.210(4)
N6 C24 1.322(3)
N6 C26 1.429(4)
N6 C25 1.452(4)
C24 H24 0.9500
C25 H25A 0.9800
C25 H25B 0.9800
C25 H25C 0.9800
C26 H26A 0.9800
C26 H26B 0.9800
C26 H26C 0.9800
